data_9015342
loop_
_publ_author_name
'Mercurio, D.'
'Champarnaud-Mesjard J'
'Frit, B.'
'Conflant, P.'
'Boivin, J.'
'Vogt, T.'

_publ_section_title
;
 Thermal evolution of the crystal structure of the rhombohedral
 Bi0.75Sr0.25O1.375 phase: a single crystal neutron diffraction study
 _cod_database_code 1004101
;
_journal_name_full 'Journal of Solid State Chemistry'
_journal_page_first 1
_journal_page_last 8
_journal_paper_doi 10.1006/jssc.1994.1255
_journal_volume 112
_journal_year 1994
_chemical_formula_sum 'Bi2.25 O4.067 Sr0.75'
_space_group_IT_number 166
_symmetry_space_group_name_Hall '-R 3 2"'
_symmetry_space_group_name_H-M 'R -3 m :H'
_cell_angle_alpha 90
_cell_angle_beta 90
_cell_angle_gamma 120
_cell_length_a 3.97
_cell_length_b 3.97
_cell_length_c 28.53999
_cell_formula_units_Z 3
_cell_volume 389.552
_database_code_amcsd 0013818
_exptl_crystal_density_diffrn 7.686
_cod_duplicate_entry 1004101
_cod_original_sg_symbol_H-M 'R -3 m'
_cod_original_formula_sum 'Sr.75 Bi2.25 O4.067'
_cod_database_code 9015342
_amcsd_formula_title 'Bi0.75 O1.36 Sr0.25'

loop_
_space_group_symop_operation_xyz
x,y,z
2/3+x,1/3+y,1/3+z
1/3+x,2/3+y,2/3+z
x,x-y,z
2/3+x,1/3+x-y,1/3+z
1/3+x,2/3+x-y,2/3+z
y,x,-z
2/3+y,1/3+x,1/3-z
1/3+y,2/3+x,2/3-z
-x+y,y,z
2/3-x+y,1/3+y,1/3+z
1/3-x+y,2/3+y,2/3+z
-x,-x+y,-z
2/3-x,1/3-x+y,1/3-z
1/3-x,2/3-x+y,2/3-z
-y,-x,z
2/3-y,1/3-x,1/3+z
1/3-y,2/3-x,2/3+z
x-y,-y,-z
2/3+x-y,1/3-y,1/3-z
1/3+x-y,2/3-y,2/3-z
y,-x+y,-z
2/3+y,1/3-x+y,1/3-z
1/3+y,2/3-x+y,2/3-z
-x+y,-x,z
2/3-x+y,1/3-x,1/3+z
1/3-x+y,2/3-x,2/3+z
-x,-y,-z
2/3-x,1/3-y,1/3-z
1/3-x,2/3-y,2/3-z
-y,x-y,z
2/3-y,1/3+x-y,1/3+z
1/3-y,2/3+x-y,2/3+z
x-y,x,-z
2/3+x-y,1/3+x,1/3-z
1/3+x-y,2/3+x,2/3-z

loop_
_atom_site_aniso_label
_atom_site_aniso_U_11
_atom_site_aniso_U_22
_atom_site_aniso_U_33
_atom_site_aniso_U_12
_atom_site_aniso_U_13
_atom_site_aniso_U_23
Sr1 0.01390 0.01390 0.04290 0.00700 0.00000 0.00000
Bi1 0.01390 0.01390 0.04290 0.00700 0.00000 0.00000
Bi2 0.02390 0.02390 0.01390 0.01190 0.00000 0.00000
O1 0.04560 0.04560 0.01520 0.02280 0.00000 0.00000
O2 0.03800 0.03800 0.03710 0.01900 0.00000 0.00000

loop_
_atom_site_label
_atom_site_fract_x
_atom_site_fract_y
_atom_site_fract_z
_atom_site_occupancy
Sr1 0.00000 0.00000 0.00000 0.75000
Bi1 0.00000 0.00000 0.00000 0.25000
Bi2 0.00000 0.00000 0.22440 1.00000
O1 0.00000 0.00000 0.29490 1.00000
O2 0.00000 0.00000 0.09810 0.16670
O3 0.05510 0.11020 0.10330 0.21670
O4 0.00000 0.00000 0.44800 0.21670

loop_
_cod_related_entry_id
_cod_related_entry_database
_cod_related_entry_code
1 AMCSD 0013818
